data_7027003
loop_
_publ_author_name
'Bouwman, Elisabeth'
'Henderson, Richard K.'
'Powell, Annie K.'
'Reedijk, Jan'
'Smeets, Wilberth J. J.'
'Spek, Anthony L.'
'Veldman, Nora'
'Wocadlo, Sigrid'

_publ_section_title
;
 Anion dependent deprotection of a thioether group in Schiff base NS2
 ligands results in new mononuclear and dinuclear thiolato nickel
 complexes
;
_journal_issue 20
_journal_name_full 'Journal of the Chemical Society, Dalton Transactions'
_journal_page_first 3495
_journal_paper_doi 10.1039/a805428b
_journal_year 1998
_chemical_formula_moiety 'C34 H36 N2 Ni S4'
_chemical_formula_sum 'C34 H36 N2 Ni S4'
_chemical_formula_weight 659.60
_chemical_name_systematic
; 
 ? 
;
_space_group_IT_number 14
_symmetry_cell_setting monoclinic
_symmetry_space_group_name_Hall '-P 2yn'
_symmetry_space_group_name_H-M 'P 1 21/n 1'
_atom_sites_solution_hydrogens geom
_atom_sites_solution_primary direct
_atom_sites_solution_secondary difmap
_audit_creation_method SHELXL
_cell_angle_alpha 90.00
_cell_angle_beta 94.45(3)
_cell_angle_gamma 90.00
_cell_formula_units_Z 4
_cell_length_a 14.665(4)
_cell_length_b 14.800(7)
_cell_length_c 14.923(6)
_cell_measurement_reflns_used 18
_cell_measurement_temperature 193(2)
_cell_measurement_theta_max 16.5
_cell_measurement_theta_min 10.4
_cell_volume 3229(2)
_computing_cell_refinement 'MSC/AFC Diffractometer Control'
_computing_data_collection 'MSC/AFC Diffractometer Control'
_computing_data_reduction teXsan
_computing_publication_material teXsan
_computing_structure_refinement 'SHELXL-93 (Sheldrick, 1993)'
_computing_structure_solution 'SHELXS-86 (Sheldrick, 1990)'
_diffrn_ambient_temperature 193(2)
_diffrn_measurement_device AFC7R
_diffrn_measurement_method 'omega/2-theta scans'
_diffrn_radiation_monochromator graphite
_diffrn_radiation_source 'rotating anode'
_diffrn_radiation_type MoKalpha
_diffrn_radiation_wavelength 0.71073
_diffrn_reflns_av_R_equivalents 0.0660
_diffrn_reflns_av_sigmaI/netI 0.0929
_diffrn_reflns_limit_h_max 14
_diffrn_reflns_limit_h_min 0
_diffrn_reflns_limit_k_max 16
_diffrn_reflns_limit_k_min 0
_diffrn_reflns_limit_l_max 16
_diffrn_reflns_limit_l_min -16
_diffrn_reflns_number 3429
_diffrn_reflns_theta_max 22.98
_diffrn_reflns_theta_min 2.74
_diffrn_standards_decay_% 0.81
_diffrn_standards_interval_count 150
_diffrn_standards_number 3
_exptl_absorpt_coefficient_mu 0.886
_exptl_absorpt_correction_T_max 1.000
_exptl_absorpt_correction_T_min 0.920
_exptl_absorpt_correction_type empirical
_exptl_crystal_colour orange
_exptl_crystal_density_diffrn 1.357
_exptl_crystal_density_meas 0.000
_exptl_crystal_description plate
_exptl_crystal_F_000 1384
_exptl_crystal_size_max 0.200
_exptl_crystal_size_mid 0.200
_exptl_crystal_size_min 0.050
_refine_diff_density_max 0.437
_refine_diff_density_min -0.326
_refine_diff_density_rms 0.086
_refine_ls_extinction_coef 0.0006(3)
_refine_ls_extinction_expression Fc^*^=kFc[1+0.001xFc^2^\l^3^/sin(2\q)]^-1/4^
_refine_ls_extinction_method SHELXL
_refine_ls_goodness_of_fit_all 1.209
_refine_ls_goodness_of_fit_obs 1.383
_refine_ls_hydrogen_treatment 'riding positions'
_refine_ls_matrix_type full
_refine_ls_number_parameters 371
_refine_ls_number_reflns 3224
_refine_ls_number_restraints 0
_refine_ls_restrained_S_all 1.232
_refine_ls_restrained_S_obs 1.383
_refine_ls_R_factor_all 0.1144
_refine_ls_R_factor_obs 0.0520
_refine_ls_shift/esd_max 0.000
_refine_ls_shift/esd_mean 0.000
_refine_ls_structure_factor_coef Fsqd
_refine_ls_weighting_details 'w=1/[\s^2^(Fo^2^)+(0.0509P)^2^+13.3441P] where P=(Fo^2^+2Fc^2^)/3'
_refine_ls_weighting_scheme calc
_refine_ls_wR_factor_all 0.1744
_refine_ls_wR_factor_obs 0.1506
_reflns_number_observed 2049
_reflns_number_total 3228
_reflns_observed_criterion >2sigma(I)
_cod_data_source_file 805428bsup1.cif
_cod_data_source_block 1
_cod_depositor_comments
;
The following automatic conversions were performed:

'_refine_ls_weighting_scheme' value 'calc
w=1/[\s^2^(Fo^2^)+(0.0509P)^2^+13.3441P] where P=(Fo^2^+2Fc^2^)/3'
was changed to 'calc'. New tag '_refine_ls_weighting_details' was
created. The value of the new tag was set to
'w=1/[\s^2^(Fo^2^)+(0.0509P)^2^+13.3441P] where P=(Fo^2^+2Fc^2^)/3'.

Automatic conversion script
Id: cif_fix_values 3143 2015-03-26 13:38:13Z robertas 
;
_cod_original_cell_volume 3229.2(22)
_cod_original_sg_symbol_H-M 'P 21/n'
_cod_database_code 7027003

loop_
_symmetry_equiv_pos_as_xyz
'x, y, z'
'-x+1/2, y+1/2, -z+1/2'
'-x, -y, -z'
'x-1/2, -y-1/2, z-1/2'

loop_
_atom_site_aniso_label
_atom_site_aniso_U_11
_atom_site_aniso_U_22
_atom_site_aniso_U_33
_atom_site_aniso_U_23
_atom_site_aniso_U_13
_atom_site_aniso_U_12
Ni1 0.0281(8) 0.0225(7) 0.0389(8) 0.0030(6) 0.0019(6) 0.0024(7)
S1 0.046(2) 0.023(2) 0.058(2) -0.0078(14) 0.0012(15) -0.0001(14)
S2 0.045(2) 0.035(2) 0.067(2) 0.022(2) 0.010(2) 0.0076(14)
S3 0.033(2) 0.0261(14) 0.038(2) -0.0030(13) 0.0051(13) -0.0001(13)
S4 0.029(2) 0.033(2) 0.041(2) -0.0041(13) 0.0049(13) -0.0003(13)
N1 0.026(5) 0.023(5) 0.018(5) -0.001(4) -0.006(4) -0.003(4)
N2 0.032(5) 0.026(5) 0.023(5) 0.009(4) 0.005(4) -0.001(5)
C1 0.031(6) 0.026(6) 0.039(7) -0.016(5) 0.005(5) -0.001(5)
C2 0.039(7) 0.035(7) 0.057(8) -0.017(6) -0.002(6) 0.007(6)
C3 0.036(7) 0.055(8) 0.033(7) -0.005(6) 0.005(5) 0.002(6)
C4 0.040(7) 0.052(8) 0.024(6) 0.001(6) 0.004(5) 0.008(6)
C5 0.035(6) 0.020(5) 0.034(6) -0.002(5) -0.003(5) 0.005(5)
C6 0.024(6) 0.029(6) 0.029(6) -0.004(5) 0.002(5) 0.001(5)
C7 0.023(6) 0.010(5) 0.040(7) -0.003(5) 0.000(5) 0.000(5)
C8 0.024(6) 0.022(6) 0.023(6) 0.001(5) 0.004(5) 0.003(5)
C9 0.036(7) 0.038(7) 0.022(6) 0.002(5) 0.006(5) 0.000(5)
C10 0.041(7) 0.037(7) 0.046(8) 0.020(6) 0.000(6) -0.001(6)
C11 0.046(7) 0.047(8) 0.029(6) 0.006(6) 0.014(5) 0.007(6)
C12 0.043(7) 0.044(7) 0.036(7) -0.003(6) 0.000(6) 0.012(6)
C13 0.027(6) 0.035(7) 0.027(6) -0.010(5) -0.003(5) 0.000(5)
C14 0.040(7) 0.019(5) 0.036(6) -0.005(5) 0.004(6) 0.001(5)
C15 0.039(7) 0.042(8) 0.095(10) 0.027(7) -0.003(7) 0.003(6)
C16 0.043(7) 0.048(7) 0.050(7) 0.011(6) -0.001(6) 0.006(6)
C17 0.043(8) 0.058(8) 0.063(8) 0.002(7) 0.008(6) 0.013(6)
C18 0.018(6) 0.056(8) 0.041(7) 0.038(6) -0.002(5) 0.007(6)
C19 0.031(8) 0.075(10) 0.088(11) 0.056(9) -0.009(7) -0.010(7)
C20 0.047(9) 0.136(16) 0.035(9) 0.033(10) -0.008(7) -0.032(9)
C21 0.042(8) 0.126(14) 0.039(9) 0.002(9) 0.000(6) -0.037(9)
C22 0.036(7) 0.063(8) 0.041(8) 0.021(7) 0.003(6) -0.014(6)
C23 0.023(6) 0.050(8) 0.039(7) 0.010(6) 0.003(5) -0.002(6)
C24 0.033(6) 0.028(6) 0.028(6) -0.015(5) -0.001(5) 0.003(6)
C25 0.024(6) 0.023(6) 0.026(6) 0.006(5) -0.001(5) -0.005(5)
C26 0.032(6) 0.034(6) 0.031(6) -0.007(5) -0.003(5) -0.004(5)
C27 0.037(7) 0.043(8) 0.039(7) -0.009(6) 0.011(6) -0.006(6)
C28 0.039(8) 0.071(10) 0.036(7) -0.001(7) 0.015(6) -0.021(7)
C29 0.043(7) 0.034(7) 0.046(8) 0.008(6) 0.006(6) -0.005(6)
C30 0.021(6) 0.041(7) 0.026(6) -0.008(5) 0.003(5) -0.004(5)
C31 0.026(6) 0.033(6) 0.043(7) -0.005(5) 0.002(5) 0.006(5)
C32 0.042(7) 0.036(7) 0.056(8) 0.002(6) 0.004(6) -0.015(6)
C33 0.052(8) 0.049(8) 0.050(7) -0.013(6) 0.000(6) 0.001(6)
C34 0.029(7) 0.051(7) 0.058(8) 0.007(6) 0.001(6) -0.003(6)

loop_
_atom_site_label
_atom_site_type_symbol
_atom_site_fract_x
_atom_site_fract_y
_atom_site_fract_z
_atom_site_U_iso_or_equiv
_atom_site_thermal_displace_type
_atom_site_occupancy
_atom_site_calc_flag
_atom_site_refinement_flags
Ni1 Ni 0.75569(8) 0.42140(8) 0.45982(9) 0.0299(4) Uani 1 d .
S1 S 0.7234(2) 0.3354(2) 0.3438(2) 0.0425(8) Uani 1 d .
S2 S 0.7865(2) 0.3061(2) 0.5465(2) 0.0487(9) Uani 1 d .
S3 S 0.6149(2) 0.7743(2) 0.4764(2) 0.0322(7) Uani 1 d .
S4 S 0.8611(2) 0.7684(2) 0.5174(2) 0.0341(7) Uani 1 d .
N1 N 0.7000(5) 0.5181(5) 0.3897(5) 0.023(2) Uani 1 d .
N2 N 0.8116(5) 0.4956(5) 0.5547(5) 0.027(2) Uani 1 d .
C1 C 0.7234(6) 0.4249(7) 0.2657(7) 0.032(3) Uani 1 d .
C2 C 0.7346(7) 0.4115(8) 0.1748(7) 0.044(3) Uani 1 d .
H2 H 0.7416(7) 0.3566(8) 0.1651(7) 0.052 Uiso 1 d R
C3 C 0.7376(7) 0.4834(8) 0.1177(7) 0.041(3) Uani 1 d .
H3 H 0.7521(7) 0.4732(8) 0.0662(7) 0.050 Uiso 1 d R
C4 C 0.7321(7) 0.5694(8) 0.1480(7) 0.039(3) Uani 1 d .
H4 H 0.7326(7) 0.6164(8) 0.1064(7) 0.046 Uiso 1 d R
C5 C 0.7182(6) 0.5851(6) 0.2385(6) 0.030(2) Uani 1 d .
H5 H 0.7113(6) 0.6335(6) 0.2479(6) 0.036 Uiso 1 d R
C6 C 0.7130(6) 0.5122(6) 0.2947(6) 0.027(2) Uani 1 d .
C7 C 0.6462(6) 0.5810(6) 0.4159(6) 0.024(2) Uani 1 d .
H7 H 0.6246(6) 0.6250(6) 0.3731(6) 0.029 Uiso 1 d R
C8 C 0.6169(6) 0.5886(6) 0.5062(6) 0.023(2) Uani 1 d .
C9 C 0.6028(6) 0.5130(7) 0.5576(6) 0.032(3) Uani 1 d .
H9 H 0.6129(6) 0.4756(7) 0.5344(6) 0.038 Uiso 1 d R
C10 C 0.5692(7) 0.5209(7) 0.6412(7) 0.042(3) Uani 1 d .
H10 H 0.5643(7) 0.4709(7) 0.6760(7) 0.050 Uiso 1 d R
C11 C 0.5500(7) 0.6055(7) 0.6751(7) 0.040(3) Uani 1 d .
H11 H 0.5288(7) 0.6131(7) 0.7304(7) 0.048 Uiso 1 d R
C12 C 0.5637(7) 0.6807(7) 0.6242(7) 0.041(3) Uani 1 d .
H12 H 0.5471(7) 0.7367(7) 0.6453(7) 0.049 Uiso 1 d R
C13 C 0.5947(6) 0.6759(6) 0.5392(6) 0.030(3) Uani 1 d .
C14 C 0.5004(7) 0.8142(6) 0.4347(6) 0.032(3) Uani 1 d .
C15 C 0.5220(8) 0.8961(7) 0.3782(8) 0.059(4) Uani 1 d .
H151 H 0.5620(8) 0.8782(7) 0.3334(8) 0.088 Uiso 1 d R
H152 H 0.5513(8) 0.9417(7) 0.4159(8) 0.088 Uiso 1 d R
H153 H 0.4663(8) 0.9198(7) 0.3493(8) 0.088 Uiso 1 d R
C16 C 0.4516(7) 0.7422(7) 0.3758(7) 0.047(3) Uani 1 d .
H161 H 0.4401(7) 0.6902(7) 0.4118(7) 0.071 Uiso 1 d R
H162 H 0.4893(7) 0.7250(7) 0.3288(7) 0.071 Uiso 1 d R
H163 H 0.3946(7) 0.7658(7) 0.3497(7) 0.071 Uiso 1 d R
C17 C 0.4422(7) 0.8404(8) 0.5106(8) 0.054(3) Uani 1 d .
H171 H 0.4307(7) 0.7880(8) 0.5459(8) 0.082 Uiso 1 d R
H172 H 0.3851(7) 0.8650(8) 0.4858(8) 0.082 Uiso 1 d R
H173 H 0.4740(7) 0.8849(8) 0.5480(8) 0.082 Uiso 1 d R
C18 C 0.7928(6) 0.3678(7) 0.6474(7) 0.039(3) Uani 1 d .
C19 C 0.7880(7) 0.3293(10) 0.7332(10) 0.065(4) Uani 1 d .
H19 H 0.7852(7) 0.2717(10) 0.7249(10) 0.078 Uiso 1 d R
C20 C 0.7909(8) 0.3809(13) 0.8075(9) 0.073(5) Uani 1 d .
H20 H 0.7906(8) 0.3757(13) 0.8614(9) 0.088 Uiso 1 d R
C21 C 0.7968(8) 0.4758(12) 0.8038(8) 0.069(4) Uani 1 d .
H21 H 0.7982(8) 0.5231(12) 0.8742(8) 0.083 Uiso 1 d R
C22 C 0.8029(7) 0.5147(8) 0.7206(7) 0.047(3) Uani 1 d .
H22 H 0.8080(7) 0.5653(8) 0.7125(7) 0.056 Uiso 1 d R
C23 C 0.8024(7) 0.4608(8) 0.6422(7) 0.037(3) Uani 1 d .
C24 C 0.8645(7) 0.5627(7) 0.5454(6) 0.030(3) Uani 1 d .
H24 H 0.8879(7) 0.5937(7) 0.5980(6) 0.036 Uiso 1 d R
C25 C 0.8914(6) 0.5948(6) 0.4585(6) 0.025(2) Uani 1 d .
C26 C 0.9181(6) 0.5311(7) 0.3959(7) 0.033(3) Uani 1 d .
H26 H 0.9159(6) 0.4574(7) 0.4217(7) 0.039 Uiso 1 d R
C27 C 0.9463(7) 0.5598(8) 0.3143(7) 0.039(3) Uani 1 d .
H27 H 0.9699(7) 0.5136(8) 0.2769(7) 0.047 Uiso 1 d R
C28 C 0.9484(7) 0.6504(9) 0.2947(7) 0.048(3) Uani 1 d .
H28 H 0.9666(7) 0.6752(9) 0.2346(7) 0.058 Uiso 1 d R
C29 C 0.9226(7) 0.7136(7) 0.3562(7) 0.041(3) Uani 1 d .
H29 H 0.9203(7) 0.7762(7) 0.3349(7) 0.049 Uiso 1 d R
C30 C 0.8963(6) 0.6860(7) 0.4390(6) 0.029(3) Uani 1 d .
C31 C 0.9705(6) 0.8199(7) 0.5633(7) 0.034(3) Uani 1 d .
C32 C 1.0189(7) 0.8669(7) 0.4894(7) 0.045(3) Uani 1 d .
H321 H 0.9778(7) 0.9092(7) 0.4586(7) 0.068 Uiso 1 d R
H322 H 1.0376(7) 0.8227(7) 0.4474(7) 0.068 Uiso 1 d R
H323 H 1.0716(7) 0.8985(7) 0.5155(7) 0.068 Uiso 1 d R
C33 C 0.9398(8) 0.8903(7) 0.6306(7) 0.051(3) Uani 1 d .
H331 H 0.8986(8) 0.9324(7) 0.5998(7) 0.076 Uiso 1 d R
H332 H 0.9922(8) 0.9219(7) 0.6571(7) 0.076 Uiso 1 d R
H333 H 0.9092(8) 0.8603(7) 0.6768(7) 0.076 Uiso 1 d R
C34 C 1.0307(7) 0.7498(7) 0.6101(7) 0.046(3) Uani 1 d .
H341 H 0.9988(7) 0.7219(7) 0.6566(7) 0.069 Uiso 1 d R
H342 H 1.0856(7) 0.7778(7) 0.6361(7) 0.069 Uiso 1 d R
H343 H 1.0463(7) 0.7047(7) 0.5676(7) 0.069 Uiso 1 d R

loop_
_atom_type_symbol
_atom_type_description
_atom_type_scat_dispersion_real
_atom_type_scat_dispersion_imag
_atom_type_scat_source
C C 0.0033 0.0016 'International Tables Vol C Tables 4.2.6.8 and 6.1.1.4'
H H 0.0000 0.0000 'International Tables Vol C Tables 4.2.6.8 and 6.1.1.4'
N N 0.0061 0.0033 'International Tables Vol C Tables 4.2.6.8 and 6.1.1.4'
S S 0.1246 0.1234 'International Tables Vol C Tables 4.2.6.8 and 6.1.1.4'
Ni Ni 0.3393 1.1124 'International Tables Vol C Tables 4.2.6.8 and 6.1.1.4'

loop_
_geom_angle_atom_site_label_1
_geom_angle_atom_site_label_2
_geom_angle_atom_site_label_3
_geom_angle
N1 Ni1 N2 96.6(3)
N1 Ni1 S2 166.8(2)
N2 Ni1 S2 87.3(2)
N1 Ni1 S1 86.8(2)
N2 Ni1 S1 167.3(2)
S2 Ni1 S1 92.12(13)
C1 S1 Ni1 94.3(3)
C18 S2 Ni1 95.6(3)
C13 S3 C14 104.9(4)
C30 S4 C31 103.6(4)
C7 N1 C6 117.9(8)
C7 N1 Ni1 127.7(6)
C6 N1 Ni1 114.0(6)
C24 N2 C23 119.0(8)
C24 N2 Ni1 126.3(6)
C23 N2 Ni1 113.9(7)
C6 C1 C2 117.7(10)
C6 C1 S1 119.4(8)
C2 C1 S1 122.8(8)
C3 C2 C1 120.5(10)
C4 C3 C2 121.2(10)
C3 C4 C5 119.7(10)
C6 C5 C4 118.6(9)
C5 C6 C1 122.2(9)
C5 C6 N1 124.7(8)
C1 C6 N1 113.0(8)
N1 C7 C8 124.5(8)
C9 C8 C13 119.6(8)
C9 C8 C7 121.4(8)
C13 C8 C7 118.8(8)
C8 C9 C10 120.8(9)
C9 C10 C11 120.1(9)
C12 C11 C10 119.2(9)
C11 C12 C13 122.7(10)
C12 C13 C8 117.5(9)
C12 C13 S3 121.6(8)
C8 C13 S3 120.7(7)
C17 C14 C15 111.3(9)
C17 C14 C16 110.0(9)
C15 C14 C16 110.2(8)
C17 C14 S3 112.4(7)
C15 C14 S3 102.6(7)
C16 C14 S3 110.2(7)
C23 C18 C19 117.7(12)
C23 C18 S2 117.8(8)
C19 C18 S2 124.5(10)
C20 C19 C18 121.3(13)
C19 C20 C21 122.1(12)
C22 C21 C20 117.4(13)
C21 C22 C23 120.9(12)
C18 C23 C22 120.4(10)
C18 C23 N2 115.4(10)
C22 C23 N2 124.2(10)
N2 C24 C25 123.9(8)
C30 C25 C26 119.6(9)
C30 C25 C24 121.7(9)
C26 C25 C24 118.7(8)
C27 C26 C25 119.8(9)
C28 C27 C26 120.1(10)
C27 C28 C29 120.5(10)
C28 C29 C30 120.0(10)
C25 C30 C29 119.9(9)
C25 C30 S4 120.3(7)
C29 C30 S4 119.7(8)
C34 C31 C32 111.3(8)
C34 C31 C33 110.9(8)
C32 C31 C33 109.8(9)
C34 C31 S4 110.4(7)
C32 C31 S4 110.9(7)
C33 C31 S4 103.3(7)

loop_
_geom_bond_atom_site_label_1
_geom_bond_atom_site_label_2
_geom_bond_distance
Ni1 N1 1.918(7)
Ni1 N2 1.925(8)
Ni1 S2 2.168(3)
Ni1 S1 2.171(3)
S1 C1 1.764(11)
S2 C18 1.757(12)
S3 C13 1.769(10)
S3 C14 1.842(10)
S4 C30 1.794(9)
S4 C31 1.858(10)
N1 C7 1.301(11)
N1 C6 1.446(11)
N2 C24 1.274(11)
N2 C23 1.419(12)
C1 C6 1.375(13)
C1 C2 1.393(14)
C2 C3 1.366(14)
C3 C4 1.355(14)
C4 C5 1.400(13)
C5 C6 1.372(13)
C7 C8 1.450(12)
C8 C9 1.381(12)
C8 C13 1.430(13)
C9 C10 1.382(13)
C10 C11 1.388(14)
C11 C12 1.372(14)
C12 C13 1.383(13)
C14 C17 1.521(13)
C14 C15 1.523(14)
C14 C16 1.525(14)
C18 C23 1.387(15)
C18 C19 1.408(15)
C19 C20 1.35(2)
C20 C21 1.41(2)
C21 C22 1.38(2)
C22 C23 1.416(15)
C24 C25 1.464(13)
C25 C30 1.383(13)
C25 C26 1.403(13)
C26 C27 1.383(13)
C27 C28 1.373(15)
C28 C29 1.384(14)
C29 C30 1.385(13)
C31 C34 1.499(14)
C31 C32 1.525(14)
C31 C33 1.539(13)

loop_
_geom_torsion_atom_site_label_1
_geom_torsion_atom_site_label_2
_geom_torsion_atom_site_label_3
_geom_torsion_atom_site_label_4
_geom_torsion
N1 Ni1 S1 C1 26.0(4)
N2 Ni1 S1 C1 -80.1(12)
S2 Ni1 S1 C1 -167.2(3)
N1 Ni1 S2 C18 -84.4(11)
N2 Ni1 S2 C18 23.2(4)
S1 Ni1 S2 C18 -169.5(3)
N2 Ni1 N1 C7 -53.5(8)
S2 Ni1 N1 C7 53.1(15)
S1 Ni1 N1 C7 138.8(7)
N2 Ni1 N1 C6 133.7(6)
S2 Ni1 N1 C6 -119.7(10)
S1 Ni1 N1 C6 -34.0(6)
N1 Ni1 N2 C24 -53.9(8)
S2 Ni1 N2 C24 138.8(8)
S1 Ni1 N2 C24 51.1(16)
N1 Ni1 N2 C23 136.6(6)
S2 Ni1 N2 C23 -30.7(6)
S1 Ni1 N2 C23 -118.4(11)
Ni1 S1 C1 C6 -19.8(8)
Ni1 S1 C1 C2 159.3(8)
C6 C1 C2 C3 1.7(15)
S1 C1 C2 C3 -177.5(8)
C1 C2 C3 C4 1.8(16)
C2 C3 C4 C5 -3.5(15)
C3 C4 C5 C6 1.8(14)
C4 C5 C6 C1 1.7(14)
C4 C5 C6 N1 179.2(8)
C2 C1 C6 C5 -3.4(14)
S1 C1 C6 C5 175.8(7)
C2 C1 C6 N1 178.8(8)
S1 C1 C6 N1 -2.0(11)
C7 N1 C6 C5 36.9(13)
Ni1 N1 C6 C5 -149.5(8)
C7 N1 C6 C1 -145.4(8)
Ni1 N1 C6 C1 28.2(10)
C6 N1 C7 C8 171.7(8)
Ni1 N1 C7 C8 -0.8(13)
N1 C7 C8 C9 -33.4(13)
N1 C7 C8 C13 152.0(9)
C13 C8 C9 C10 -1.2(14)
C7 C8 C9 C10 -175.7(9)
C8 C9 C10 C11 -0.7(15)
C9 C10 C11 C12 0.8(16)
C10 C11 C12 C13 1.1(16)
C11 C12 C13 C8 -3.0(15)
C11 C12 C13 S3 -178.2(8)
C9 C8 C13 C12 3.0(13)
C7 C8 C13 C12 177.7(8)
C9 C8 C13 S3 178.2(7)
C7 C8 C13 S3 -7.1(12)
C14 S3 C13 C12 -76.1(9)
C14 S3 C13 C8 108.9(8)
C13 S3 C14 C17 62.7(8)
C13 S3 C14 C15 -177.7(7)
C13 S3 C14 C16 -60.3(8)
Ni1 S2 C18 C23 -16.8(8)
Ni1 S2 C18 C19 162.7(8)
C23 C18 C19 C20 1.3(16)
S2 C18 C19 C20 -178.2(9)
C18 C19 C20 C21 1.3(19)
C19 C20 C21 C22 -2.3(20)
C20 C21 C22 C23 0.6(17)
C19 C18 C23 C22 -2.9(15)
S2 C18 C23 C22 176.6(7)
C19 C18 C23 N2 176.9(8)
S2 C18 C23 N2 -3.5(12)
C21 C22 C23 C18 2.0(16)
C21 C22 C23 N2 -177.8(10)
C24 N2 C23 C18 -143.7(9)
Ni1 N2 C23 C18 26.6(11)
C24 N2 C23 C22 36.1(13)
Ni1 N2 C23 C22 -153.5(8)
C23 N2 C24 C25 169.3(9)
Ni1 N2 C24 C25 0.3(13)
N2 C24 C25 C30 138.9(10)
N2 C24 C25 C26 -45.1(13)
C30 C25 C26 C27 -2.0(14)
C24 C25 C26 C27 -178.2(9)
C25 C26 C27 C28 0.2(15)
C26 C27 C28 C29 0.1(16)
C27 C28 C29 C30 1.4(16)
C26 C25 C30 C29 3.6(14)
C24 C25 C30 C29 179.6(9)
C26 C25 C30 S4 179.2(7)
C24 C25 C30 S4 -4.8(13)
C28 C29 C30 C25 -3.3(15)
C28 C29 C30 S4 -178.9(8)
C31 S4 C30 C25 108.2(8)
C31 S4 C30 C29 -76.2(9)
C30 S4 C31 C34 -61.3(8)
C30 S4 C31 C32 62.5(8)
C30 S4 C31 C33 -179.9(7)
